data_4508659
loop_
_publ_author_name
'Kumar, D. Krishna'
'Das, Amitava'
'Dastidar, Parthasarathi'

_publ_section_title
;
 One-Dimensional Chains, Two-Dimensional Corrugated Sheets Having a
 Cross-Linked Helix in Metal&#x2212;Organic Frameworks:&#x2009; Exploring
 Hydrogen-Bond Capable Backbones and Ligating Topologies in Mixed Ligand
 Systems
;
_journal_issue 8
_journal_name_full 'Crystal Growth &amp; Design'
_journal_page_first 1903
_journal_paper_doi 10.1021/cg0600344
_journal_volume 6
_journal_year 2006
_chemical_formula_sum 'C15 H11 N3 O5 Zn'
_chemical_formula_weight 378.64
_chemical_name_systematic
; 
 ? 
;
_space_group_IT_number 14
_symmetry_cell_setting monoclinic
_symmetry_space_group_name_Hall '-P 2yn'
_symmetry_space_group_name_H-M 'P 1 21/n 1'
_atom_sites_solution_hydrogens geom
_atom_sites_solution_primary direct
_atom_sites_solution_secondary difmap
_audit_creation_method SHELXL-97
_cell_angle_alpha 90.00
_cell_angle_beta 104.7290(10)
_cell_angle_gamma 90.00
_cell_formula_units_Z 4
_cell_length_a 7.2357(4)
_cell_length_b 19.1593(11)
_cell_length_c 10.7206(7)
_cell_measurement_temperature 100(2)
_cell_volume 1437.37(15)
_computing_cell_refinement 'BRUKER AXS SMART 3'
_computing_data_collection 'BRUKER AXS SMART 3'
_computing_data_reduction 'BRUKER AXS SAINT'
_computing_molecular_graphics 'PLATON, 'MERCURY 1.3'
_computing_structure_refinement 'SHELXL-97 (Sheldrick, 1997)'
_computing_structure_solution 'SHELXS-97 (Sheldrick, 1990)'
_diffrn_ambient_temperature 100(2)
_diffrn_detector_area_resol_mean 0.3
_diffrn_measured_fraction_theta_full 0.945
_diffrn_measured_fraction_theta_max 0.945
_diffrn_measurement_device_type 'BRUKER SMART CCD AREA DETECTOR'
_diffrn_measurement_method PHI-OMEGA
_diffrn_radiation_monochromator graphite
_diffrn_radiation_source 'fine-focus sealed tube'
_diffrn_radiation_type MoK\a
_diffrn_radiation_wavelength 0.71073
_diffrn_reflns_av_R_equivalents 0.0230
_diffrn_reflns_av_sigmaI/netI 0.0258
_diffrn_reflns_limit_h_max 9
_diffrn_reflns_limit_h_min -9
_diffrn_reflns_limit_k_max 25
_diffrn_reflns_limit_k_min -25
_diffrn_reflns_limit_l_max 14
_diffrn_reflns_limit_l_min -6
_diffrn_reflns_number 8490
_diffrn_reflns_theta_full 28.15
_diffrn_reflns_theta_max 28.15
_diffrn_reflns_theta_min 2.13
_exptl_absorpt_coefficient_mu 1.742
_exptl_absorpt_correction_type SADABS
_exptl_crystal_colour COLORLESS
_exptl_crystal_density_diffrn 1.750
_exptl_crystal_density_method 'not measured'
_exptl_crystal_description BLOCK
_exptl_crystal_F_000 768
_exptl_crystal_size_max 0.55
_exptl_crystal_size_mid 0.46
_exptl_crystal_size_min 0.33
_refine_diff_density_max 0.477
_refine_diff_density_min -0.269
_refine_diff_density_rms 0.074
_refine_ls_extinction_method none
_refine_ls_goodness_of_fit_ref 1.045
_refine_ls_hydrogen_treatment mixed
_refine_ls_matrix_type full
_refine_ls_number_parameters 261
_refine_ls_number_reflns 3328
_refine_ls_number_restraints 0
_refine_ls_restrained_S_all 1.045
_refine_ls_R_factor_all 0.0303
_refine_ls_R_factor_gt 0.0272
_refine_ls_shift/su_max 0.003
_refine_ls_shift/su_mean 0.000
_refine_ls_structure_factor_coef Fsqd
_refine_ls_weighting_details 'calc w=1/[\s^2^(Fo^2^)+(0.0390P)^2^+0.7528P] where P=(Fo^2^+2Fc^2^)/3'
_refine_ls_weighting_scheme calc
_refine_ls_wR_factor_gt 0.0698
_refine_ls_wR_factor_ref 0.0712
_reflns_number_gt 3049
_reflns_number_total 3328
_reflns_threshold_expression >2sigma(I)
_cod_data_source_file cg0600344sup5.cif
_cod_data_source_block kkb377a
_cod_depositor_comments
;
The following automatic conversions were performed:

'_symmetry_cell_setting' value 'MONOCLINIC' changed to 'monoclinic'
according to /home/saulius/struct/CIF-dictionaries/cif_core.dic
dictionary named 'cif_core.dic' version 2.4.2 from 2011-04-26.

Automatic conversion script
Id: cif_fix_values 1891 2012-01-12 08:04:46Z andrius 
;
_cod_original_sg_symbol_H-M P2(1)/n
_cod_database_code 4508659

loop_
_symmetry_equiv_pos_as_xyz
'x, y, z'
'-x+1/2, y+1/2, -z+1/2'
'-x, -y, -z'
'x-1/2, -y-1/2, z-1/2'

loop_
_atom_site_label
_atom_site_type_symbol
_atom_site_fract_x
_atom_site_fract_y
_atom_site_fract_z
_atom_site_U_iso_or_equiv
_atom_site_adp_type
_atom_site_occupancy
_atom_site_symmetry_multiplicity
_atom_site_calc_flag
Zn1 Zn 0.68411(3) 0.779566(10) 0.914611(18) 0.01317(8) Uani 1 1 d
N1 N 0.5135(2) 0.85756(7) 0.82300(14) 0.0143(3) Uani 1 1 d
C2 C 0.4500(3) 0.91026(9) 0.88398(17) 0.0166(3) Uani 1 1 d
C3 C 0.3569(2) 0.96763(9) 0.82098(17) 0.0155(3) Uani 1 1 d
C4 C 0.3274(2) 0.97295(9) 0.68631(17) 0.0133(3) Uani 1 1 d
C5 C 0.3911(2) 0.91809(9) 0.62295(17) 0.0144(3) Uani 1 1 d
C6 C 0.4804(2) 0.86218(9) 0.69364(17) 0.0146(3) Uani 1 1 d
N7 N 0.2371(2) 1.03276(8) 0.62624(14) 0.0139(3) Uani 1 1 d
C8 C 0.1976(2) 1.04633(9) 0.49596(17) 0.0149(3) Uani 1 1 d
O9 O 0.2359(2) 1.00604(7) 0.41890(12) 0.0239(3) Uani 1 1 d
C10 C 0.4011(2) 0.61373(9) 1.05167(17) 0.0138(3) Uani 1 1 d
C11 C 0.4642(2) 0.66236(9) 0.97634(17) 0.0147(3) Uani 1 1 d
N12 N 0.5593(2) 0.72037(7) 1.02676(15) 0.0145(3) Uani 1 1 d
C13 C 0.5915(3) 0.73211(9) 1.15435(17) 0.0160(3) Uani 1 1 d
C14 C 0.5326(2) 0.68647(9) 1.23576(17) 0.0162(3) Uani 1 1 d
C15 C 0.4376(2) 0.62640(9) 1.18418(17) 0.0150(3) Uani 1 1 d
O16 O 0.91764(18) 0.82789(7) 0.99820(12) 0.0179(3) Uani 1 1 d
C17 C 0.9380(2) 0.86830(9) 1.09523(16) 0.0150(3) Uani 1 1 d
O18 O 0.81665(18) 0.87898(6) 1.15640(12) 0.0178(3) Uani 1 1 d
C19 C 1.1211(3) 0.90902(9) 1.12565(17) 0.0178(4) Uani 1 1 d
C20 C 0.7822(3) 0.60722(9) 0.71076(18) 0.0182(4) Uani 1 1 d
C21 C 0.8090(2) 0.66900(9) 0.79820(17) 0.0153(3) Uani 1 1 d
O22 O 0.95234(19) 0.67289(7) 0.88906(13) 0.0222(3) Uani 1 1 d
O23 O 0.67287(18) 0.71464(6) 0.77340(12) 0.0164(3) Uani 1 1 d
H2 H 0.475(3) 0.9052(11) 0.975(2) 0.018(5) Uiso 1 1 d
H3 H 0.313(3) 1.0029(12) 0.866(2) 0.024(6) Uiso 1 1 d
H5 H 0.377(3) 0.9185(11) 0.536(2) 0.022(5) Uiso 1 1 d
H6 H 0.524(3) 0.8265(11) 0.653(2) 0.014(5) Uiso 1 1 d
H7 H 0.203(3) 1.0621(12) 0.672(2) 0.018(5) Uiso 1 1 d
H11 H 0.447(3) 0.6562(11) 0.888(2) 0.016(5) Uiso 1 1 d
H13 H 0.656(3) 0.7736(10) 1.186(2) 0.014(5) Uiso 1 1 d
H14 H 0.558(3) 0.6958(11) 1.325(2) 0.022(5) Uiso 1 1 d
H15 H 0.396(3) 0.5946(11) 1.236(2) 0.015(5) Uiso 1 1 d
H19 H 1.115(3) 0.9490(11) 1.076(2) 0.019(5) Uiso 1 1 d
H20 H 0.890(3) 0.5771(12) 0.724(2) 0.028(6) Uiso 1 1 d

loop_
_atom_site_aniso_label
_atom_site_aniso_U_11
_atom_site_aniso_U_22
_atom_site_aniso_U_33
_atom_site_aniso_U_23
_atom_site_aniso_U_13
_atom_site_aniso_U_12
Zn1 0.01610(12) 0.01200(11) 0.01099(11) -0.00028(7) 0.00267(8) -0.00034(7)
N1 0.0158(7) 0.0128(7) 0.0136(7) -0.0009(5) 0.0022(6) -0.0003(5)
C2 0.0209(8) 0.0165(8) 0.0116(8) -0.0016(7) 0.0026(7) -0.0010(7)
C3 0.0191(8) 0.0148(8) 0.0125(8) -0.0025(7) 0.0037(7) 0.0007(7)
C4 0.0122(7) 0.0133(8) 0.0139(8) -0.0005(6) 0.0023(6) -0.0025(6)
C5 0.0155(8) 0.0165(8) 0.0115(8) -0.0017(7) 0.0037(7) -0.0016(6)
C6 0.0150(8) 0.0143(8) 0.0148(8) -0.0021(6) 0.0043(7) -0.0003(6)
N7 0.0176(7) 0.0123(7) 0.0119(7) -0.0014(6) 0.0041(6) 0.0010(6)
C8 0.0157(8) 0.0152(8) 0.0138(8) -0.0003(6) 0.0035(7) -0.0009(6)
O9 0.0370(8) 0.0203(7) 0.0148(7) -0.0008(5) 0.0072(6) 0.0096(6)
C10 0.0124(7) 0.0142(8) 0.0145(8) -0.0001(6) 0.0028(6) 0.0019(6)
C11 0.0158(8) 0.0151(8) 0.0121(8) -0.0006(7) 0.0019(7) 0.0011(6)
N12 0.0168(7) 0.0133(7) 0.0130(7) 0.0000(5) 0.0033(6) 0.0011(5)
C13 0.0186(8) 0.0153(8) 0.0140(8) -0.0030(7) 0.0039(7) 0.0013(7)
C14 0.0178(8) 0.0192(8) 0.0118(8) -0.0021(7) 0.0043(7) 0.0016(7)
C15 0.0166(8) 0.0164(8) 0.0130(8) 0.0019(7) 0.0052(7) 0.0025(7)
O16 0.0185(6) 0.0213(6) 0.0133(6) -0.0062(5) 0.0028(5) -0.0031(5)
C17 0.0193(8) 0.0135(8) 0.0105(8) 0.0015(6) 0.0006(7) 0.0021(6)
O18 0.0215(6) 0.0158(6) 0.0165(6) -0.0018(5) 0.0056(5) 0.0010(5)
C19 0.0257(9) 0.0134(8) 0.0136(8) 0.0007(7) 0.0037(7) -0.0038(7)
C20 0.0209(8) 0.0167(8) 0.0172(9) 0.0008(7) 0.0048(7) 0.0064(7)
C21 0.0196(8) 0.0154(8) 0.0122(8) 0.0024(7) 0.0067(7) -0.0013(7)
O22 0.0255(7) 0.0208(6) 0.0164(6) 0.0025(5) -0.0021(6) -0.0028(5)
O23 0.0194(6) 0.0148(6) 0.0154(6) -0.0018(5) 0.0048(5) 0.0014(5)

loop_
_atom_type_symbol
_atom_type_description
_atom_type_scat_dispersion_real
_atom_type_scat_dispersion_imag
_atom_type_scat_source
C C 0.0033 0.0016 'International Tables Vol C Tables 4.2.6.8 and 6.1.1.4'
H H 0.0000 0.0000 'International Tables Vol C Tables 4.2.6.8 and 6.1.1.4'
N N 0.0061 0.0033 'International Tables Vol C Tables 4.2.6.8 and 6.1.1.4'
O O 0.0106 0.0060 'International Tables Vol C Tables 4.2.6.8 and 6.1.1.4'
Zn Zn 0.2839 1.4301 'International Tables Vol C Tables 4.2.6.8 and 6.1.1.4'

loop_
_geom_angle_atom_site_label_1
_geom_angle_atom_site_label_2
_geom_angle_atom_site_label_3
_geom_angle
_geom_angle_site_symmetry_1
_geom_angle_site_symmetry_3
O16 Zn1 O23 121.68(5) . .
O16 Zn1 N12 117.50(6) . .
O23 Zn1 N12 99.63(6) . .
O16 Zn1 N1 102.95(6) . .
O23 Zn1 N1 101.22(6) . .
N12 Zn1 N1 113.10(6) . .
C2 N1 C6 117.18(15) . .
C2 N1 Zn1 124.00(12) . .
C6 N1 Zn1 118.29(11) . .
N1 C2 C3 123.16(16) . .
N1 C2 H2 115.0(13) . .
C3 C2 H2 121.9(13) . .
C2 C3 C4 119.30(16) . .
C2 C3 H3 121.0(14) . .
C4 C3 H3 119.7(14) . .
C5 C4 N7 124.75(16) . .
C5 C4 C3 117.58(16) . .
N7 C4 C3 117.67(15) . .
C6 C5 C4 119.13(16) . .
C6 C5 H5 119.0(14) . .
C4 C5 H5 121.9(14) . .
N1 C6 C5 123.61(16) . .
N1 C6 H6 116.7(13) . .
C5 C6 H6 119.7(13) . .
C8 N7 C4 125.17(15) . .
C8 N7 H7 117.1(15) . .
C4 N7 H7 117.7(15) . .
O9 C8 N7 123.10(16) . .
O9 C8 C10 119.15(16) . 2_556
N7 C8 C10 117.74(15) . 2_556
C11 C10 C15 118.06(16) . .
C11 C10 C8 125.43(16) . 2_546
C15 C10 C8 116.47(15) . 2_546
N12 C11 C10 122.16(16) . .
N12 C11 H11 115.9(13) . .
C10 C11 H11 121.9(13) . .
C11 N12 C13 118.98(15) . .
C11 N12 Zn1 118.93(12) . .
C13 N12 Zn1 121.43(12) . .
N12 C13 C14 122.42(16) . .
N12 C13 H13 116.6(13) . .
C14 C13 H13 121.0(13) . .
C13 C14 C15 118.54(16) . .
C13 C14 H14 120.7(14) . .
C15 C14 H14 120.8(14) . .
C14 C15 C10 119.83(16) . .
C14 C15 H15 121.0(13) . .
C10 C15 H15 119.1(13) . .
C17 O16 Zn1 125.07(12) . .
O18 C17 O16 125.55(16) . .
O18 C17 C19 120.30(15) . .
O16 C17 C19 113.94(15) . .
C20 C19 C17 127.06(16) 4_676 .
C20 C19 H19 119.9(14) 4_676 .
C17 C19 H19 113.1(14) . .
C19 C20 C21 124.86(16) 4_575 .
C19 C20 H20 120.5(14) 4_575 .
C21 C20 H20 114.6(14) . .
O22 C21 O23 124.47(16) . .
O22 C21 C20 119.61(16) . .
O23 C21 C20 115.90(16) . .
C21 O23 Zn1 113.17(11) . .

loop_
_geom_bond_atom_site_label_1
_geom_bond_atom_site_label_2
_geom_bond_distance
_geom_bond_site_symmetry_2
Zn1 O16 1.9353(13) .
Zn1 O23 1.9450(12) .
Zn1 N12 2.0246(15) .
Zn1 N1 2.0259(15) .
N1 C2 1.346(2) .
N1 C6 1.349(2) .
C2 C3 1.374(2) .
C2 H2 0.95(2) .
C3 C4 1.408(2) .
C3 H3 0.93(2) .
C4 C5 1.392(2) .
C4 N7 1.393(2) .
C5 C6 1.375(2) .
C5 H5 0.91(2) .
C6 H6 0.91(2) .
N7 C8 1.377(2) .
N7 H7 0.82(2) .
C8 O9 1.213(2) .
C8 C10 1.501(2) 2_556
C10 C11 1.385(2) .
C10 C15 1.399(2) .
C10 C8 1.501(2) 2_546
C11 N12 1.346(2) .
C11 H11 0.93(2) .
N12 C13 1.347(2) .
C13 C14 1.377(3) .
C13 H13 0.94(2) .
C14 C15 1.382(2) .
C14 H14 0.94(2) .
C15 H15 0.92(2) .
O16 C17 1.275(2) .
C17 O18 1.239(2) .
C17 C19 1.500(2) .
C19 C20 1.322(3) 4_676
C19 H19 0.93(2) .
C20 C19 1.322(3) 4_575
C20 C21 1.492(2) .
C20 H20 0.95(2) .
C21 O22 1.231(2) .
C21 O23 1.293(2) .

loop_
_geom_hbond_atom_site_label_D
_geom_hbond_atom_site_label_H
_geom_hbond_atom_site_label_A
_geom_hbond_distance_DH
_geom_hbond_distance_HA
_geom_hbond_distance_DA
_geom_hbond_angle_DHA
_geom_hbond_site_symmetry_A
N7 H7 O18 0.82(2) 2.20(2) 2.9836(19) 160(2) 3_677
C3 H3 O18 0.93(2) 2.44(2) 3.229(2) 142.8(18) 3_677
C14 H14 O16 0.94(2) 2.38(2) 3.142(2) 138.2(18) 4_576
